data_4107730
loop_
_publ_author_name
'Alexander V. Zabula'
'Tania Pape'
'Alexander Hepp'
'Falko M. Schappacher'
'Ute Ch. Rodewald'
'Rainer P\"ottgen'
'F. Ekkehardt Hahn'

_publ_section_title
;
 Trapping of Tin(II) and Lead(II) Homologues of Carbon Monoxide by a
 Benzannulated Lutidine-Bridged Bisstannylene
;
_journal_name_full 'Journal of the American Chemical Society'
_journal_page_first 5648
_journal_page_last 5649
_journal_paper_doi 10.1021/ja801000b
_journal_volume 130
_journal_year 2008
_chemical_formula_sum 'C32.5 H44.5 N5 O1.5 Pb Sn2'
_chemical_formula_weight 973.80
_chemical_name_systematic
; 
 ? 
;
_space_group_IT_number 2
_symmetry_cell_setting triclinic
_symmetry_space_group_name_Hall '-P 1'
_symmetry_space_group_name_H-M 'P -1'
_atom_sites_solution_hydrogens geom
_atom_sites_solution_primary direct
_atom_sites_solution_secondary difmap
_audit_creation_method SHELXL-97
_cell_angle_alpha 114.633(2)
_cell_angle_beta 112.534(2)
_cell_angle_gamma 91.377(2)
_cell_formula_units_Z 4
_cell_length_a 13.9440(16)
_cell_length_b 17.450(2)
_cell_length_c 18.007(2)
_cell_measurement_reflns_used 900
_cell_measurement_temperature 153(2)
_cell_measurement_theta_max 22.5
_cell_measurement_theta_min 1
_cell_volume 3589.5(7)
_computing_cell_refinement 'SAINT (Bruker AXS, 2000)'
_computing_data_collection 'SMART (Bruker AXS, 2000)'
_computing_data_reduction 'SAINT,SADABS (Bruker AXS, 2000)'
_computing_molecular_graphics
;
ORTEP3,L.J. Farrugia, J. Appl. Cryst. (1997) 30, 565
;
_computing_structure_refinement 'SHELXL-97 (Sheldrick, 1997)'
_computing_structure_solution 'SHELXS-97 (Sheldrick, 1990)'
_diffrn_ambient_temperature 153(2)
_diffrn_detector_area_resol_mean 80
_diffrn_measured_fraction_theta_full 0.998
_diffrn_measured_fraction_theta_max 0.998
_diffrn_measurement_device_type 'CCD area detector'
_diffrn_measurement_method 'Omega and Phi scans'
_diffrn_radiation_monochromator graphite
_diffrn_radiation_source 'rotating anode'
_diffrn_radiation_type MoK\a
_diffrn_radiation_wavelength 0.71073
_diffrn_reflns_av_R_equivalents 0.0437
_diffrn_reflns_av_sigmaI/netI 0.0698
_diffrn_reflns_limit_h_max 18
_diffrn_reflns_limit_h_min -18
_diffrn_reflns_limit_k_max 22
_diffrn_reflns_limit_k_min -22
_diffrn_reflns_limit_l_max 23
_diffrn_reflns_limit_l_min -23
_diffrn_reflns_number 35386
_diffrn_reflns_theta_full 27.50
_diffrn_reflns_theta_max 27.50
_diffrn_reflns_theta_min 1.32
_exptl_absorpt_coefficient_mu 6.092
_exptl_absorpt_correction_T_max 0.7927
_exptl_absorpt_correction_T_min 0.5285
_exptl_absorpt_correction_type multi-scan
_exptl_absorpt_process_details
; 
 Corrections were done with the SADABS program, utilizing the none merged
 raw data obtained from the integration process. Integration and final cell
 refinement were done with SAINT.

 SADABS reports ratio of Tmin/Tmax =  0.704388 

;
_exptl_crystal_colour red
_exptl_crystal_density_diffrn 1.802
_exptl_crystal_description 'transparent prism'
_exptl_crystal_F_000 1874
_exptl_crystal_size_max 0.12
_exptl_crystal_size_mid 0.07
_exptl_crystal_size_min 0.04
_refine_diff_density_max 1.851
_refine_diff_density_min -2.443
_refine_diff_density_rms 0.198
_refine_ls_extinction_method none
_refine_ls_goodness_of_fit_ref 1.023
_refine_ls_hydrogen_treatment noref
_refine_ls_matrix_type full
_refine_ls_number_parameters 763
_refine_ls_number_reflns 16473
_refine_ls_number_restraints 5
_refine_ls_restrained_S_all 1.023
_refine_ls_R_factor_all 0.0691
_refine_ls_R_factor_gt 0.0468
_refine_ls_shift/su_max 0.001
_refine_ls_shift/su_mean 0.000
_refine_ls_structure_factor_coef Fsqd
_refine_ls_weighting_details 'calc w=1/[\s^2^(Fo^2^)+(0.0625P)^2^+5.0221P] where P=(Fo^2^+2Fc^2^)/3'
_refine_ls_weighting_scheme calc
_refine_ls_wR_factor_gt 0.1184
_refine_ls_wR_factor_ref 0.1276
_reflns_number_gt 12386
_reflns_number_total 16473
_reflns_threshold_expression >2sigma(I)
_cod_data_source_file ja801000b-file002.cif
_cod_data_source_block sad
_cod_original_formula_sum 'C32.50 H44.50 N5 O1.50 Pb Sn2'
_cod_database_code 4107730

loop_
_symmetry_equiv_pos_as_xyz
'x, y, z'
'-x, -y, -z'

loop_
_atom_site_label
_atom_site_type_symbol
_atom_site_fract_x
_atom_site_fract_y
_atom_site_fract_z
_atom_site_U_iso_or_equiv
_atom_site_adp_type
_atom_site_occupancy
_atom_site_symmetry_multiplicity
_atom_site_calc_flag
_atom_site_refinement_flags
Pb1 Pb 0.07927(3) 0.56170(2) 0.29926(2) 0.02943(9) Uani 1 1 d .
Sn1 Sn -0.11706(4) 0.60125(3) 0.36827(4) 0.02564(12) Uani 1 1 d .
Sn2 Sn -0.12914(4) 0.58671(3) 0.13918(3) 0.02226(11) Uani 1 1 d .
N1 N 0.0191(5) 0.6902(4) 0.4821(4) 0.0265(14) Uani 1 1 d .
N2 N 0.0036(5) 0.5221(4) 0.3867(4) 0.0276(14) Uani 1 1 d .
N3 N -0.0365(5) 0.4195(4) 0.2082(4) 0.0238(13) Uani 1 1 d .
N4 N 0.0031(5) 0.5202(4) 0.1336(4) 0.0202(12) Uani 1 1 d .
N5 N -0.0062(5) 0.6832(4) 0.1685(4) 0.0205(13) Uani 1 1 d .
O1 O -0.0675(4) 0.6062(3) 0.2737(3) 0.0264(12) Uani 1 1 d .
C1 C -0.0298(12) 0.8306(7) 0.4188(7) 0.077(4) Uani 1 1 d .
H1A H -0.1010 0.8291 0.4170 0.115 Uiso 1 1 calc R
H1B H -0.0287 0.7750 0.3734 0.115 Uiso 1 1 calc R
H1C H -0.0119 0.8768 0.4058 0.115 Uiso 1 1 calc R
C2 C 0.1587(11) 0.8459(8) 0.5168(11) 0.084(4) Uani 1 1 d .
H2A H 0.1804 0.8912 0.5041 0.127 Uiso 1 1 calc R
H2B H 0.1582 0.7894 0.4716 0.127 Uiso 1 1 calc R
H2C H 0.2090 0.8560 0.5774 0.127 Uiso 1 1 calc R
C3 C 0.0511(11) 0.9354(6) 0.5814(7) 0.070(4) Uani 1 1 d .
H3A H 0.1008 0.9462 0.6425 0.104 Uiso 1 1 calc R
H3B H -0.0207 0.9365 0.5779 0.104 Uiso 1 1 calc R
H3C H 0.0732 0.9802 0.5683 0.104 Uiso 1 1 calc R
C4 C 0.0513(8) 0.8475(5) 0.5127(6) 0.041(2) Uani 1 1 d .
C5 C 0.0158(7) 0.7786(5) 0.5357(6) 0.0334(19) Uani 1 1 d .
H5A H 0.0616 0.7958 0.6003 0.040 Uiso 1 1 calc R
H5B H -0.0579 0.7799 0.5290 0.040 Uiso 1 1 calc R
C6 C 0.1014(6) 0.6557(5) 0.5199(5) 0.0272(17) Uani 1 1 d .
C7 C 0.0913(7) 0.5655(5) 0.4737(5) 0.0272(17) Uani 1 1 d .
C8 C 0.1699(8) 0.5261(6) 0.5123(6) 0.037(2) Uani 1 1 d .
H8 H 0.1623 0.4652 0.4826 0.044 Uiso 1 1 calc R
C9 C 0.2572(7) 0.5761(7) 0.5929(6) 0.041(2) Uani 1 1 d .
H9 H 0.3090 0.5491 0.6188 0.049 Uiso 1 1 calc R
C10 C 0.2708(7) 0.6632(7) 0.6362(6) 0.042(2) Uani 1 1 d .
H10 H 0.3328 0.6965 0.6909 0.050 Uiso 1 1 calc R
C11 C 0.1944(7) 0.7041(6) 0.6009(6) 0.036(2) Uani 1 1 d .
H11 H 0.2051 0.7652 0.6317 0.043 Uiso 1 1 calc R
C12 C -0.0295(9) 0.4289(5) 0.3472(6) 0.042(2) Uani 1 1 d .
H12A H -0.0807 0.4153 0.3681 0.050 Uiso 1 1 calc R
H12B H 0.0333 0.4051 0.3686 0.050 Uiso 1 1 calc R
C13 C -0.0800(7) 0.3866(5) 0.2460(5) 0.0285(17) Uani 1 1 d .
C14 C -0.1645(7) 0.3166(5) 0.1938(6) 0.036(2) Uani 1 1 d .
H14 H -0.1959 0.2945 0.2214 0.043 Uiso 1 1 calc R
C15 C -0.2037(7) 0.2781(5) 0.0989(6) 0.037(2) Uani 1 1 d .
H15 H -0.2613 0.2291 0.0613 0.044 Uiso 1 1 calc R
C16 C -0.1572(7) 0.3129(5) 0.0609(6) 0.0326(19) Uani 1 1 d .
H16 H -0.1828 0.2877 -0.0031 0.039 Uiso 1 1 calc R
C17 C -0.0731(6) 0.3844(4) 0.1166(5) 0.0215(15) Uani 1 1 d .
C18 C -0.0158(6) 0.4261(5) 0.0843(5) 0.0254(16) Uani 1 1 d .
H18A H 0.0531 0.4085 0.0930 0.030 Uiso 1 1 calc R
H18B H -0.0582 0.4065 0.0187 0.030 Uiso 1 1 calc R
C19 C 0.0861(6) 0.5686(4) 0.1334(5) 0.0205(15) Uani 1 1 d .
C20 C 0.0832(6) 0.6582(5) 0.1591(5) 0.0213(15) Uani 1 1 d .
C21 C 0.1710(6) 0.7122(5) 0.1733(5) 0.0225(15) Uani 1 1 d .
H21 H 0.1741 0.7724 0.1954 0.027 Uiso 1 1 calc R
C22 C 0.2545(6) 0.6787(5) 0.1554(5) 0.0279(17) Uani 1 1 d .
H22 H 0.3123 0.7164 0.1638 0.033 Uiso 1 1 calc R
C23 C 0.2540(6) 0.5919(5) 0.1256(5) 0.0279(17) Uani 1 1 d .
H23 H 0.3096 0.5691 0.1117 0.034 Uiso 1 1 calc R
C24 C 0.1690(6) 0.5378(5) 0.1162(5) 0.0252(16) Uani 1 1 d .
H24 H 0.1689 0.4782 0.0973 0.030 Uiso 1 1 calc R
C25 C -0.0102(6) 0.7745(5) 0.2037(5) 0.0245(16) Uani 1 1 d .
H25A H 0.0637 0.8090 0.2433 0.029 Uiso 1 1 calc R
H25B H -0.0483 0.7863 0.2424 0.029 Uiso 1 1 calc R
C26 C -0.0639(6) 0.8079(5) 0.1331(5) 0.0250(16) Uani 1 1 d .
C27 C -0.0637(8) 0.9030(5) 0.1879(6) 0.040(2) Uani 1 1 d .
H27A H 0.0097 0.9354 0.2297 0.061 Uiso 1 1 calc R
H27B H -0.1047 0.9067 0.2225 0.061 Uiso 1 1 calc R
H27C H -0.0959 0.9276 0.1465 0.061 Uiso 1 1 calc R
C28 C -0.0052(6) 0.8027(5) 0.0763(6) 0.0307(18) Uani 1 1 d .
H28A H -0.0049 0.7422 0.0411 0.046 Uiso 1 1 calc R
H28B H 0.0682 0.8359 0.1160 0.046 Uiso 1 1 calc R
H28C H -0.0410 0.8265 0.0349 0.046 Uiso 1 1 calc R
C29 C -0.1783(6) 0.7557(5) 0.0710(6) 0.0336(19) Uani 1 1 d .
H29A H -0.2166 0.7834 0.0344 0.050 Uiso 1 1 calc R
H29B H -0.2139 0.7534 0.1078 0.050 Uiso 1 1 calc R
H29C H -0.1777 0.6969 0.0310 0.050 Uiso 1 1 calc R
Pb2 Pb 0.34976(2) 0.686393(19) 0.34848(2) 0.02510(8) Uani 1 1 d .
Sn3 Sn 0.57198(4) 0.59528(3) 0.39492(4) 0.02487(12) Uani 1 1 d .
Sn4 Sn 0.59123(4) 0.81470(3) 0.41669(4) 0.02490(12) Uani 1 1 d .
O2 O 0.5091(4) 0.6870(3) 0.3553(4) 0.0259(11) Uani 1 1 d .
N6 N 0.4889(5) 0.4864(4) 0.2667(4) 0.0249(14) Uani 1 1 d .
N7 N 0.4154(5) 0.5632(4) 0.3905(4) 0.0269(14) Uani 1 1 d .
N8 N 0.4440(5) 0.7360(4) 0.5147(4) 0.0247(14) Uani 1 1 d .
N9 N 0.4516(5) 0.8497(4) 0.4412(4) 0.0232(13) Uani 1 1 d .
N10 N 0.4959(5) 0.8354(4) 0.3052(5) 0.0291(15) Uani 1 1 d .
C31 C 0.6081(7) 0.4203(6) 0.0946(6) 0.0341(19) Uani 1 1 d .
H31A H 0.5978 0.4276 0.0411 0.051 Uiso 1 1 calc R
H31B H 0.5939 0.3586 0.0774 0.051 Uiso 1 1 calc R
H31C H 0.6817 0.4472 0.1407 0.051 Uiso 1 1 calc R
C32 C 0.5593(7) 0.5590(5) 0.1678(5) 0.0323(18) Uani 1 1 d .
H32A H 0.5553 0.5712 0.1185 0.049 Uiso 1 1 calc R
H32B H 0.6317 0.5823 0.2167 0.049 Uiso 1 1 calc R
H32C H 0.5092 0.5860 0.1911 0.049 Uiso 1 1 calc R
C33 C 0.4187(6) 0.4256(6) 0.0592(5) 0.0309(18) Uani 1 1 d .
H33A H 0.3685 0.4473 0.0848 0.046 Uiso 1 1 calc R
H33B H 0.4047 0.3624 0.0332 0.046 Uiso 1 1 calc R
H33C H 0.4100 0.4423 0.0118 0.046 Uiso 1 1 calc R
C34 C 0.5312(6) 0.4635(5) 0.1332(5) 0.0244(16) Uani 1 1 d .
C35 C 0.5456(6) 0.4449(5) 0.2131(5) 0.0251(16) Uani 1 1 d .
H35A H 0.5236 0.3816 0.1886 0.030 Uiso 1 1 calc R
H35B H 0.6225 0.4620 0.2544 0.030 Uiso 1 1 calc R
C36 C 0.3945(6) 0.4416(5) 0.2522(5) 0.0248(16) Uani 1 1 d .
C37 C 0.3578(6) 0.4800(5) 0.3202(5) 0.0231(15) Uani 1 1 d .
C38 C 0.2700(7) 0.4353(5) 0.3164(6) 0.0304(18) Uani 1 1 d .
H38 H 0.2486 0.4599 0.3640 0.036 Uiso 1 1 calc R
C39 C 0.2134(7) 0.3538(6) 0.2420(6) 0.036(2) Uani 1 1 d .
H39 H 0.1529 0.3239 0.2387 0.043 Uiso 1 1 calc R
C40 C 0.2462(7) 0.3178(5) 0.1741(6) 0.0345(19) Uani 1 1 d .
H40 H 0.2071 0.2638 0.1227 0.041 Uiso 1 1 calc R
C41 C 0.3375(7) 0.3612(5) 0.1815(6) 0.0313(18) Uani 1 1 d .
H41 H 0.3613 0.3343 0.1358 0.038 Uiso 1 1 calc R
C42 C 0.4043(7) 0.5870(5) 0.4763(5) 0.0294(18) Uani 1 1 d .
H42A H 0.4321 0.5467 0.5008 0.035 Uiso 1 1 calc R
H42B H 0.3282 0.5820 0.4635 0.035 Uiso 1 1 calc R
C43 C 0.4642(6) 0.6775(5) 0.5448(5) 0.0276(17) Uani 1 1 d .
C44 C 0.5350(7) 0.7013(6) 0.6339(6) 0.0346(19) Uani 1 1 d .
H44 H 0.5509 0.6586 0.6538 0.041 Uiso 1 1 calc R
C45 C 0.5811(7) 0.7856(6) 0.6922(6) 0.039(2) Uani 1 1 d .
H45 H 0.6276 0.8031 0.7539 0.047 Uiso 1 1 calc R
C46 C 0.5589(7) 0.8465(6) 0.6601(6) 0.0355(19) Uani 1 1 d .
H46 H 0.5909 0.9060 0.6994 0.043 Uiso 1 1 calc R
C47 C 0.4902(6) 0.8192(5) 0.5709(5) 0.0254(16) Uani 1 1 d .
C48 C 0.4567(7) 0.8818(5) 0.5320(5) 0.0277(17) Uani 1 1 d .
H48A H 0.3860 0.8911 0.5294 0.033 Uiso 1 1 calc R
H48B H 0.5081 0.9381 0.5726 0.033 Uiso 1 1 calc R
C49 C 0.3952(6) 0.8913(5) 0.3904(5) 0.0213(15) Uani 1 1 d .
C50 C 0.4167(6) 0.8790(5) 0.3152(5) 0.0256(16) Uani 1 1 d .
C51 C 0.3522(6) 0.9098(5) 0.2561(5) 0.0294(17) Uani 1 1 d .
H51 H 0.3612 0.9003 0.2035 0.035 Uiso 1 1 calc R
C52 C 0.2766(7) 0.9535(5) 0.2740(6) 0.0315(18) Uani 1 1 d .
H52 H 0.2336 0.9726 0.2325 0.038 Uiso 1 1 calc R
C53 C 0.2610(6) 0.9704(5) 0.3487(6) 0.0335(19) Uani 1 1 d .
H53 H 0.2102 1.0027 0.3609 0.040 Uiso 1 1 calc R
C54 C 0.3224(6) 0.9385(5) 0.4080(6) 0.0291(17) Uani 1 1 d .
H54 H 0.3130 0.9500 0.4609 0.035 Uiso 1 1 calc R
C55 C 0.5117(7) 0.8078(6) 0.2226(6) 0.0352(19) Uani 1 1 d .
H55A H 0.4438 0.8031 0.1735 0.042 Uiso 1 1 calc R
H55B H 0.5261 0.7491 0.2057 0.042 Uiso 1 1 calc R
C56 C 0.5998(7) 0.8642(6) 0.2252(6) 0.038(2) Uani 1 1 d .
C57 C 0.5920(11) 0.9582(7) 0.2598(9) 0.071(4) Uani 1 1 d .
H57A H 0.6046 0.9825 0.3234 0.106 Uiso 1 1 calc R
H57B H 0.5208 0.9623 0.2236 0.106 Uiso 1 1 calc R
H57C H 0.6454 0.9906 0.2546 0.106 Uiso 1 1 calc R
C58 C 0.5871(9) 0.8305(8) 0.1286(7) 0.057(3) Uani 1 1 d .
H58A H 0.6465 0.8616 0.1285 0.086 Uiso 1 1 calc R
H58B H 0.5199 0.8395 0.0918 0.086 Uiso 1 1 calc R
H58C H 0.5867 0.7686 0.1032 0.086 Uiso 1 1 calc R
C59 C 0.7075(8) 0.8577(9) 0.2830(8) 0.066(3) Uani 1 1 d .
H59A H 0.7113 0.7968 0.2628 0.099 Uiso 1 1 calc R
H59B H 0.7189 0.8842 0.3464 0.099 Uiso 1 1 calc R
H59C H 0.7626 0.8879 0.2775 0.099 Uiso 1 1 calc R
O3 O 0.0586(10) 0.2586(8) 0.3076(10) 0.122(4) Uani 1 1 d .
C61 C 0.0149(14) 0.1709(12) 0.2279(13) 0.115(6) Uani 1 1 d .
H61A H -0.0445 0.1395 0.2287 0.138 Uiso 1 1 calc R
H61B H -0.0121 0.1756 0.1708 0.138 Uiso 1 1 calc R
C62 C 0.0985(17) 0.1270(12) 0.2342(15) 0.128(7) Uani 1 1 d .
H62A H 0.1377 0.1360 0.2018 0.154 Uiso 1 1 calc R
H62B H 0.0715 0.0642 0.2086 0.154 Uiso 1 1 calc R
C63 C 0.1685(13) 0.1664(12) 0.3343(13) 0.103(5) Uani 1 1 d .
H63A H 0.1430 0.1372 0.3622 0.123 Uiso 1 1 calc R
H63B H 0.2428 0.1612 0.3458 0.123 Uiso 1 1 calc R
C64 C 0.1624(12) 0.2529(12) 0.3698(12) 0.100(5) Uani 1 1 d .
H64A H 0.2219 0.2887 0.3736 0.120 Uiso 1 1 calc R
H64B H 0.1665 0.2737 0.4314 0.120 Uiso 1 1 calc R
C81 C 0.414(2) 0.857(2) 0.881(3) 0.122(5) Uiso 0.50 1 d PD
H81A H 0.4220 0.7973 0.8613 0.184 Uiso 0.50 1 calc PR
H81B H 0.3499 0.8603 0.8351 0.184 Uiso 0.50 1 calc PR
H81C H 0.4088 0.8791 0.9387 0.184 Uiso 0.50 1 calc PR
C82 C 0.5114(19) 0.913(2) 0.894(3) 0.122(5) Uiso 0.50 1 d PD
H82A H 0.5015 0.9728 0.9191 0.147 Uiso 0.50 1 calc PR
H82B H 0.5016 0.8976 0.8314 0.147 Uiso 0.50 1 calc PR
C83 C 0.630(2) 0.920(2) 0.946(2) 0.122(5) Uiso 0.50 1 d PD
H83A H 0.6499 0.8635 0.9218 0.147 Uiso 0.50 1 calc PR
H83B H 0.6498 0.9405 1.0114 0.147 Uiso 0.50 1 calc PR
C84 C 0.682(2) 0.986(2) 0.930(2) 0.122(5) Uiso 0.50 1 d PD
H84A H 0.6665 0.9649 0.8658 0.147 Uiso 0.50 1 calc PR
H84B H 0.6622 1.0425 0.9536 0.147 Uiso 0.50 1 calc PR
C85 C 0.797(2) 0.989(2) 0.988(2) 0.122(5) Uiso 0.50 1 d PD
H85A H 0.8115 0.9303 0.9688 0.147 Uiso 0.50 1 calc PR
H85B H 0.8116 1.0142 1.0528 0.147 Uiso 0.50 1 calc PR
C86 C 0.869(3) 1.046(2) 0.975(3) 0.122(5) Uiso 0.50 1 d PD
H86A H 0.8801 1.0101 0.9217 0.184 Uiso 0.50 1 calc PR
H86B H 0.9371 1.0717 1.0288 0.184 Uiso 0.50 1 calc PR
H86C H 0.8340 1.0914 0.9662 0.184 Uiso 0.50 1 calc PR

loop_
_atom_site_aniso_label
_atom_site_aniso_U_11
_atom_site_aniso_U_22
_atom_site_aniso_U_33
_atom_site_aniso_U_23
_atom_site_aniso_U_13
_atom_site_aniso_U_12
Pb1 0.03563(17) 0.03036(17) 0.02571(16) 0.01461(14) 0.01467(14) 0.00808(13)
Sn1 0.0261(3) 0.0311(3) 0.0215(3) 0.0113(2) 0.0131(2) 0.0049(2)
Sn2 0.0214(2) 0.0263(3) 0.0218(3) 0.0135(2) 0.0093(2) 0.0041(2)
N1 0.031(4) 0.021(3) 0.023(3) 0.008(3) 0.010(3) 0.007(3)
N2 0.043(4) 0.023(3) 0.023(3) 0.011(3) 0.019(3) 0.010(3)
N3 0.033(3) 0.020(3) 0.022(3) 0.011(3) 0.015(3) 0.005(3)
N4 0.023(3) 0.022(3) 0.021(3) 0.012(3) 0.012(3) 0.006(3)
N5 0.019(3) 0.021(3) 0.019(3) 0.008(3) 0.009(3) 0.004(2)
O1 0.033(3) 0.032(3) 0.022(3) 0.014(2) 0.017(2) 0.010(2)
C1 0.138(12) 0.039(6) 0.039(6) 0.020(5) 0.022(7) 0.022(7)
C2 0.099(11) 0.054(8) 0.129(13) 0.047(8) 0.071(10) 0.010(7)
C3 0.124(11) 0.025(5) 0.034(6) 0.006(5) 0.019(7) 0.008(6)
C4 0.067(6) 0.018(4) 0.030(5) 0.009(4) 0.017(5) 0.010(4)
C5 0.043(5) 0.029(4) 0.028(4) 0.012(4) 0.016(4) 0.010(4)
C6 0.032(4) 0.036(4) 0.024(4) 0.020(4) 0.015(3) 0.010(4)
C7 0.042(5) 0.032(4) 0.020(4) 0.017(4) 0.019(4) 0.018(4)
C8 0.067(6) 0.038(5) 0.026(4) 0.023(4) 0.031(5) 0.028(5)
C9 0.042(5) 0.074(7) 0.030(5) 0.037(5) 0.023(4) 0.032(5)
C10 0.038(5) 0.065(7) 0.031(5) 0.031(5) 0.013(4) 0.016(5)
C11 0.034(5) 0.044(5) 0.033(5) 0.025(4) 0.011(4) 0.007(4)
C12 0.080(7) 0.023(4) 0.038(5) 0.017(4) 0.038(5) 0.011(4)
C13 0.045(5) 0.022(4) 0.030(4) 0.015(4) 0.025(4) 0.011(4)
C14 0.048(5) 0.025(4) 0.045(5) 0.016(4) 0.031(5) 0.007(4)
C15 0.045(5) 0.027(4) 0.040(5) 0.015(4) 0.020(4) 0.001(4)
C16 0.048(5) 0.026(4) 0.025(4) 0.011(4) 0.018(4) 0.005(4)
C17 0.029(4) 0.013(3) 0.021(4) 0.006(3) 0.012(3) 0.002(3)
C18 0.039(4) 0.021(4) 0.018(4) 0.006(3) 0.017(3) 0.001(3)
C19 0.025(4) 0.018(3) 0.017(4) 0.007(3) 0.009(3) 0.000(3)
C20 0.022(4) 0.029(4) 0.015(3) 0.013(3) 0.007(3) 0.009(3)
C21 0.021(4) 0.023(4) 0.022(4) 0.012(3) 0.005(3) 0.002(3)
C22 0.021(4) 0.039(5) 0.031(4) 0.022(4) 0.012(3) 0.003(3)
C23 0.020(4) 0.037(5) 0.027(4) 0.013(4) 0.013(3) 0.009(3)
C24 0.031(4) 0.021(4) 0.024(4) 0.011(3) 0.012(3) 0.004(3)
C25 0.027(4) 0.027(4) 0.022(4) 0.013(3) 0.011(3) 0.005(3)
C26 0.030(4) 0.017(4) 0.031(4) 0.014(3) 0.013(3) 0.009(3)
C27 0.048(5) 0.025(4) 0.046(6) 0.016(4) 0.019(5) 0.015(4)
C28 0.029(4) 0.037(5) 0.034(5) 0.024(4) 0.013(4) 0.009(4)
C29 0.028(4) 0.035(5) 0.041(5) 0.023(4) 0.011(4) 0.007(4)
Pb2 0.02636(15) 0.02768(16) 0.02599(16) 0.01567(13) 0.01218(13) 0.00730(12)
Sn3 0.0271(3) 0.0261(3) 0.0211(3) 0.0107(2) 0.0101(2) 0.0094(2)
Sn4 0.0223(3) 0.0277(3) 0.0273(3) 0.0146(2) 0.0111(2) 0.0061(2)
O2 0.029(3) 0.025(3) 0.030(3) 0.016(2) 0.017(2) 0.009(2)
N6 0.032(3) 0.024(3) 0.022(3) 0.013(3) 0.013(3) 0.007(3)
N7 0.032(4) 0.031(4) 0.029(4) 0.018(3) 0.018(3) 0.011(3)
N8 0.034(4) 0.025(3) 0.024(3) 0.014(3) 0.018(3) 0.011(3)
N9 0.026(3) 0.025(3) 0.022(3) 0.012(3) 0.011(3) 0.006(3)
N10 0.032(4) 0.037(4) 0.030(4) 0.021(3) 0.018(3) 0.012(3)
C31 0.033(4) 0.042(5) 0.032(5) 0.015(4) 0.019(4) 0.013(4)
C32 0.037(5) 0.036(5) 0.024(4) 0.015(4) 0.012(4) 0.007(4)
C33 0.028(4) 0.046(5) 0.023(4) 0.021(4) 0.009(3) 0.012(4)
C34 0.026(4) 0.029(4) 0.024(4) 0.014(3) 0.013(3) 0.010(3)
C35 0.029(4) 0.026(4) 0.022(4) 0.013(3) 0.010(3) 0.013(3)
C36 0.039(4) 0.023(4) 0.018(4) 0.016(3) 0.010(3) 0.012(3)
C37 0.030(4) 0.020(4) 0.022(4) 0.014(3) 0.010(3) 0.005(3)
C38 0.038(5) 0.031(4) 0.041(5) 0.027(4) 0.024(4) 0.015(4)
C39 0.035(5) 0.036(5) 0.041(5) 0.023(4) 0.015(4) 0.006(4)
C40 0.043(5) 0.028(4) 0.031(5) 0.012(4) 0.016(4) 0.004(4)
C41 0.037(5) 0.038(5) 0.025(4) 0.017(4) 0.016(4) 0.010(4)
C42 0.043(5) 0.032(4) 0.024(4) 0.018(4) 0.019(4) 0.012(4)
C43 0.036(4) 0.036(4) 0.023(4) 0.021(4) 0.015(4) 0.014(4)
C44 0.040(5) 0.044(5) 0.031(5) 0.026(4) 0.016(4) 0.016(4)
C45 0.039(5) 0.050(6) 0.030(5) 0.022(4) 0.013(4) 0.015(4)
C46 0.038(5) 0.035(5) 0.028(4) 0.012(4) 0.012(4) 0.003(4)
C47 0.030(4) 0.028(4) 0.024(4) 0.012(3) 0.016(3) 0.007(3)
C48 0.036(4) 0.020(4) 0.029(4) 0.010(3) 0.018(4) 0.011(3)
C49 0.026(4) 0.018(4) 0.018(4) 0.008(3) 0.008(3) 0.002(3)
C50 0.022(4) 0.029(4) 0.031(4) 0.019(4) 0.011(3) 0.005(3)
C51 0.036(4) 0.027(4) 0.023(4) 0.015(4) 0.008(4) 0.004(3)
C52 0.034(4) 0.019(4) 0.029(4) 0.009(3) 0.004(4) 0.003(3)
C53 0.031(4) 0.026(4) 0.045(5) 0.017(4) 0.017(4) 0.012(4)
C54 0.032(4) 0.027(4) 0.036(5) 0.015(4) 0.020(4) 0.011(3)
C55 0.045(5) 0.035(5) 0.033(5) 0.015(4) 0.024(4) 0.014(4)
C56 0.047(5) 0.037(5) 0.034(5) 0.013(4) 0.027(4) 0.003(4)
C57 0.095(10) 0.038(6) 0.090(10) 0.019(6) 0.063(8) -0.001(6)
C58 0.061(7) 0.076(8) 0.056(7) 0.035(6) 0.040(6) 0.022(6)
C59 0.048(6) 0.097(10) 0.054(7) 0.037(7) 0.020(6) -0.001(6)
O3 0.108(9) 0.101(9) 0.150(12) 0.058(9) 0.049(9) 0.047(7)
C61 0.091(12) 0.097(13) 0.111(15) 0.041(12) 0.010(11) 0.007(11)
C62 0.16(2) 0.087(13) 0.140(19) 0.045(13) 0.070(17) 0.040(13)
C63 0.086(11) 0.118(15) 0.129(16) 0.069(13) 0.057(12) 0.040(11)
C64 0.072(10) 0.119(14) 0.113(14) 0.070(12) 0.029(10) 0.010(10)

loop_
_atom_type_symbol
_atom_type_description
_atom_type_scat_dispersion_real
_atom_type_scat_dispersion_imag
_atom_type_scat_source
C C 0.0033 0.0016 'International Tables Vol C Tables 4.2.6.8 and 6.1.1.4'
H H 0.0000 0.0000 'International Tables Vol C Tables 4.2.6.8 and 6.1.1.4'
N N 0.0061 0.0033 'International Tables Vol C Tables 4.2.6.8 and 6.1.1.4'
Sn Sn -0.6537 1.4246 'International Tables Vol C Tables 4.2.6.8 and 6.1.1.4'
Pb Pb -3.3944 10.1111 'International Tables Vol C Tables 4.2.6.8 and 6.1.1.4'
O O 0.0106 0.0060 'International Tables Vol C Tables 4.2.6.8 and 6.1.1.4'

loop_
_geom_angle_atom_site_label_1
_geom_angle_atom_site_label_2
_geom_angle_atom_site_label_3
_geom_angle
O1 Pb1 N3 84.2(2)
O1 Pb1 N2 76.1(2)
N3 Pb1 N2 68.4(2)
O1 Pb1 N4 76.47(18)
N3 Pb1 N4 68.5(2)
N2 Pb1 N4 130.5(2)
O1 Pb1 Sn1 36.59(13)
N3 Pb1 Sn1 80.59(15)
N2 Pb1 Sn1 40.79(14)
N4 Pb1 Sn1 108.67(13)
O1 Pb1 Sn2 36.31(13)
N3 Pb1 Sn2 76.79(14)
N2 Pb1 Sn2 105.97(15)
N4 Pb1 Sn2 40.46(13)
Sn1 Pb1 Sn2 71.271(16)
O1 Sn1 N1 94.5(2)
O1 Sn1 N2 83.6(2)
N1 Sn1 N2 76.0(2)
O1 Sn1 Pb1 37.78(14)
N1 Sn1 Pb1 76.59(18)
N2 Sn1 Pb1 47.31(16)
O1 Sn2 N5 93.4(2)
O1 Sn2 N4 84.3(2)
N5 Sn2 N4 75.9(2)
O1 Sn2 Pb1 37.38(14)
N5 Sn2 Pb1 79.96(16)
N4 Sn2 Pb1 47.27(15)
C6 N1 C5 119.0(7)
C6 N1 Sn1 116.5(5)
C5 N1 Sn1 121.7(5)
C7 N2 C12 117.7(7)
C7 N2 Sn1 111.8(4)
C12 N2 Sn1 120.1(6)
C7 N2 Pb1 98.7(5)
C12 N2 Pb1 110.9(5)
Sn1 N2 Pb1 91.9(2)
C13 N3 C17 121.5(7)
C13 N3 Pb1 119.3(5)
C17 N3 Pb1 117.6(5)
C19 N4 C18 116.8(6)
C19 N4 Sn2 113.0(4)
C18 N4 Sn2 121.5(5)
C19 N4 Pb1 99.4(4)
C18 N4 Pb1 107.4(4)
Sn2 N4 Pb1 92.3(2)
C20 N5 C25 119.8(6)
C20 N5 Sn2 117.6(5)
C25 N5 Sn2 122.4(4)
Sn1 O1 Sn2 141.1(3)
Sn1 O1 Pb1 105.6(2)
Sn2 O1 Pb1 106.3(2)
C2 C4 C3 109.7(10)
C2 C4 C1 111.1(10)
C3 C4 C1 108.5(8)
C2 C4 C5 110.9(8)
C3 C4 C5 107.9(8)
C1 C4 C5 108.7(8)
N1 C5 C4 116.6(7)
N1 C6 C11 124.8(7)
N1 C6 C7 117.4(7)
C11 C6 C7 117.8(7)
C6 C7 C8 119.7(8)
C6 C7 N2 115.2(6)
C8 C7 N2 124.9(7)
C9 C8 C7 119.8(8)
C10 C9 C8 121.3(8)
C9 C10 C11 120.5(9)
C10 C11 C6 120.7(9)
N2 C12 C13 112.1(7)
N3 C13 C14 121.3(7)
N3 C13 C12 116.1(7)
C14 C13 C12 122.6(7)
C13 C14 C15 118.8(8)
C16 C15 C14 119.1(8)
C15 C16 C17 119.8(8)
N3 C17 C16 119.6(7)
N3 C17 C18 115.6(6)
C16 C17 C18 124.7(7)
N4 C18 C17 110.8(6)
C24 C19 N4 125.2(6)
C24 C19 C20 119.6(7)
N4 C19 C20 115.0(6)
N5 C20 C21 125.7(7)
N5 C20 C19 116.6(7)
C21 C20 C19 117.7(6)
C20 C21 C22 121.1(7)
C23 C22 C21 121.0(7)
C22 C23 C24 118.4(7)
C19 C24 C23 122.0(7)
N5 C25 C26 117.1(6)
C28 C26 C29 109.4(7)
C28 C26 C27 108.9(7)
C29 C26 C27 110.0(7)
C28 C26 C25 113.2(6)
C29 C26 C25 109.2(6)
C27 C26 C25 106.1(7)
O2 Pb2 N8 83.8(2)
O2 Pb2 N9 73.87(19)
N8 Pb2 N9 66.83(19)
O2 Pb2 N7 73.40(19)
N8 Pb2 N7 66.3(2)
N9 Pb2 N7 124.7(2)
O2 Pb2 Sn4 34.70(13)
N8 Pb2 Sn4 75.37(15)
N9 Pb2 Sn4 39.40(13)
N7 Pb2 Sn4 100.65(14)
O2 Pb2 Sn3 34.34(13)
N8 Pb2 Sn3 70.56(14)
N9 Pb2 Sn3 97.60(13)
N7 Pb2 Sn3 39.12(14)
Sn4 Pb2 Sn3 63.738(16)
O2 Sn3 N6 96.4(2)
O2 Sn3 N7 84.9(2)
N6 Sn3 N7 76.5(2)
O2 Sn3 Pb2 35.96(14)
N6 Sn3 Pb2 88.80(17)
N7 Sn3 Pb2 49.02(16)
O2 Sn4 N10 93.5(2)
O2 Sn4 N9 85.6(2)
N10 Sn4 N9 76.0(2)
O2 Sn4 Pb2 36.45(14)
N10 Sn4 Pb2 80.76(18)
N9 Sn4 Pb2 49.44(16)
Sn4 O2 Sn3 123.2(3)
Sn4 O2 Pb2 108.9(2)
Sn3 O2 Pb2 109.7(2)
C36 N6 C35 120.8(6)
C36 N6 Sn3 116.0(5)
C35 N6 Sn3 119.6(5)
C37 N7 C42 114.7(6)
C37 N7 Sn3 111.8(5)
C42 N7 Sn3 120.3(5)
C37 N7 Pb2 112.4(4)
C42 N7 Pb2 102.8(4)
Sn3 N7 Pb2 91.9(2)
C43 N8 C47 120.0(7)
C43 N8 Pb2 119.2(5)
C47 N8 Pb2 119.7(5)
C49 N9 C48 115.7(6)
C49 N9 Sn4 111.9(5)
C48 N9 Sn4 120.6(5)
C49 N9 Pb2 106.1(4)
C48 N9 Pb2 107.2(4)
Sn4 N9 Pb2 91.2(2)
C50 N10 C55 120.6(7)
C50 N10 Sn4 115.6(5)
C55 N10 Sn4 123.9(5)
C32 C34 C33 111.0(6)
C32 C34 C31 109.8(7)
C33 C34 C31 108.8(6)
C32 C34 C35 108.9(6)
C33 C34 C35 111.1(6)
C31 C34 C35 107.2(6)
N6 C35 C34 117.6(6)
C41 C36 N6 126.0(7)
C41 C36 C37 117.4(7)
N6 C36 C37 116.5(7)
C38 C37 N7 123.0(7)
C38 C37 C36 120.5(7)
N7 C37 C36 116.5(7)
C37 C38 C39 120.0(8)
C40 C39 C38 119.7(8)
C39 C40 C41 119.5(8)
C36 C41 C40 122.9(8)
N7 C42 C43 110.5(6)
N8 C43 C44 121.0(8)
N8 C43 C42 114.8(7)
C44 C43 C42 124.2(7)
C45 C44 C43 119.8(8)
C44 C45 C46 118.7(8)
C47 C46 C45 119.2(8)
N8 C47 C46 121.3(7)
N8 C47 C48 116.1(7)
C46 C47 C48 122.4(7)
N9 C48 C47 111.9(6)
C54 C49 N9 124.4(7)
C54 C49 C50 120.4(7)
N9 C49 C50 115.2(6)
N10 C50 C51 126.0(7)
N10 C50 C49 117.0(6)
C51 C50 C49 116.9(7)
C52 C51 C50 120.7(8)
C53 C52 C51 122.4(8)
C52 C53 C54 118.2(7)
C49 C54 C53 121.1(8)
N10 C55 C56 118.0(7)
C59 C56 C57 109.4(10)
C59 C56 C58 109.0(8)
C57 C56 C58 107.9(9)
C59 C56 C55 110.6(8)
C57 C56 C55 112.4(8)
C58 C56 C55 107.3(8)
C64 O3 C61 105.0(12)
C62 C61 O3 107.0(14)
C61 C62 C63 103.9(16)
C64 C63 C62 106.0(15)
C63 C64 O3 107.0(14)
C81 C82 C83 130(3)
C82 C83 C84 102(2)
C85 C84 C83 97(2)
C84 C85 C86 107(3)

loop_
_geom_bond_atom_site_label_1
_geom_bond_atom_site_label_2
_geom_bond_distance
Pb1 O1 2.157(5)
Pb1 N3 2.417(6)
Pb1 N2 2.494(6)
Pb1 N4 2.508(6)
Pb1 Sn1 3.3910(7)
Pb1 Sn2 3.4108(6)
Sn1 O1 2.099(5)
Sn1 N1 2.106(6)
Sn1 N2 2.217(6)
Sn2 O1 2.104(5)
Sn2 N5 2.117(6)
Sn2 N4 2.215(6)
N1 C6 1.385(9)
N1 C5 1.453(10)
N2 C7 1.421(10)
N2 C12 1.453(10)
N3 C13 1.334(9)
N3 C17 1.362(9)
N4 C19 1.418(9)
N4 C18 1.462(9)
N5 C20 1.378(9)
N5 C25 1.460(9)
C1 C4 1.525(14)
C2 C4 1.473(16)
C3 C4 1.517(12)
C4 C5 1.551(12)
C6 C11 1.412(11)
C6 C7 1.413(11)
C7 C8 1.418(11)
C8 C9 1.374(13)
C9 C10 1.355(14)
C10 C11 1.394(12)
C12 C13 1.494(12)
C13 C14 1.376(12)
C14 C15 1.408(12)
C15 C16 1.387(11)
C16 C17 1.387(11)
C17 C18 1.479(10)
C19 C24 1.373(10)
C19 C20 1.440(10)
C20 C21 1.398(10)
C21 C22 1.401(10)
C22 C23 1.380(11)
C23 C24 1.408(11)
C25 C26 1.558(10)
C26 C28 1.514(11)
C26 C29 1.530(11)
C26 C27 1.536(10)
Pb2 O2 2.178(5)
Pb2 N8 2.491(6)
Pb2 N9 2.636(6)
Pb2 N7 2.637(6)
Pb2 Sn4 3.4689(7)
Pb2 Sn3 3.4910(6)
Sn3 O2 2.092(5)
Sn3 N6 2.115(6)
Sn3 N7 2.204(6)
Sn4 O2 2.087(5)
Sn4 N10 2.124(6)
Sn4 N9 2.202(6)
N6 C36 1.389(10)
N6 C35 1.452(9)
N7 C37 1.410(10)
N7 C42 1.494(9)
N8 C43 1.332(9)
N8 C47 1.334(10)
N9 C49 1.419(9)
N9 C48 1.461(10)
N10 C50 1.382(9)
N10 C55 1.466(10)
C31 C34 1.542(10)
C32 C34 1.493(11)
C33 C34 1.512(10)
C34 C35 1.546(10)
C36 C41 1.379(11)
C36 C37 1.422(10)
C37 C38 1.399(11)
C38 C39 1.410(12)
C39 C40 1.380(12)
C40 C41 1.397(12)
C42 C43 1.494(11)
C43 C44 1.390(11)
C44 C45 1.352(13)
C45 C46 1.396(12)
C46 C47 1.373(11)
C47 C48 1.521(10)
C49 C54 1.372(10)
C49 C50 1.428(10)
C50 C51 1.414(10)
C51 C52 1.375(11)
C52 C53 1.357(12)
C53 C54 1.413(11)
C55 C56 1.530(12)
C56 C59 1.503(14)
C56 C57 1.518(13)
C56 C58 1.520(13)
O3 C64 1.489(17)
O3 C61 1.492(19)
C61 C62 1.41(2)
C62 C63 1.50(2)
C63 C64 1.39(2)
C81 C82 1.529(2)
C82 C83 1.529(2)
C83 C84 1.530(2)
C84 C85 1.529(2)
C85 C86 1.529(2)
